data_7157456
loop_
_publ_author_name
'Sarkar, Parantap'
'Inaba, Yuya'
'Shirakura, Hayato'
'Yoneda, Tomoki'
'Inokuma, Yasuhide'

_publ_section_title
;
 Modular synthesis of oligoacetylacetones via site-selective silylation of
 acetylacetone derivatives.
;
_journal_issue 17
_journal_name_full 'Organic &amp; biomolecular chemistry'
_journal_page_first 3297
_journal_page_last 3302
_journal_paper_doi 10.1039/d0ob00501k
_journal_volume 18
_journal_year 2020
_chemical_formula_moiety 'C22 H28 O2 Si'
_chemical_formula_sum 'C22 H28 O2 Si'
_chemical_formula_weight 352.53
_space_group_crystal_system monoclinic
_space_group_IT_number 5
_space_group_name_Hall 'C 2y'
_space_group_name_H-M_alt 'C 1 2 1'
_atom_sites_solution_hydrogens geom
_audit_creation_method SHELXL-2018/3
_cell_angle_alpha 90
_cell_angle_beta 104.859(4)
_cell_angle_gamma 90
_cell_formula_units_Z 4
_cell_length_a 19.7751(7)
_cell_length_b 7.6977(3)
_cell_length_c 13.7091(5)
_cell_measurement_reflns_used 10487
_cell_measurement_temperature 123(2)
_cell_measurement_theta_max 29.3990
_cell_measurement_theta_min 2.9110
_cell_volume 2017.05(13)
_computing_cell_refinement 'CrysAlisPro 1.171.39.43a (Rigaku OD, 2018)'
_computing_data_collection 'CrysAlisPro 1.171.39.43a (Rigaku OD, 2018)'
_computing_data_reduction 'CrysAlisPro 1.171.39.43a (Rigaku OD, 2018)'
_computing_molecular_graphics 'Yadokari-XG 2009 (Wakita Nemoto et al., 2009)'
_computing_publication_material 'Yadokari-XG 2009 (Wakita Nemoto et al., 2009)'
_computing_structure_refinement 'SHELXL-2018/3 (Sheldrick, 2018)'
_computing_structure_solution 'SHELXT 2018/2 (Sheldrick, 2018)'
_diffrn_ambient_temperature 123(2)
_diffrn_detector 'CCD plate'
_diffrn_measured_fraction_theta_full 0.999
_diffrn_measured_fraction_theta_max 0.999
_diffrn_measurement_device 'four-circle diffractometer'
_diffrn_measurement_device_type 'XtaLAB AFC11 (RCD3): quarter-chi single'
_diffrn_radiation_type MoK\a
_diffrn_radiation_wavelength 0.71073
_diffrn_reflns_av_R_equivalents 0.0261
_diffrn_reflns_av_unetI/netI 0.0238
_diffrn_reflns_Laue_measured_fraction_full 0.999
_diffrn_reflns_Laue_measured_fraction_max 0.999
_diffrn_reflns_limit_h_max 23
_diffrn_reflns_limit_h_min -23
_diffrn_reflns_limit_k_max 9
_diffrn_reflns_limit_k_min -7
_diffrn_reflns_limit_l_max 16
_diffrn_reflns_limit_l_min -16
_diffrn_reflns_number 11900
_diffrn_reflns_point_group_measured_fraction_full 0.933
_diffrn_reflns_point_group_measured_fraction_max 0.933
_diffrn_reflns_theta_full 24.998
_diffrn_reflns_theta_max 24.998
_diffrn_reflns_theta_min 2.286
_diffrn_source 'Rotating-anode X-ray tube (dual wavelength)'
_diffrn_source_type 'Rigaku (Mo) X-ray DW Source'
_exptl_absorpt_coefficient_mu 0.128
_exptl_absorpt_correction_T_max 1.00000
_exptl_absorpt_correction_T_min 0.64328
_exptl_absorpt_correction_type multi-scan
_exptl_absorpt_process_details
;
CrysAlisPro 1.171.39.43a (Rigaku Oxford Diffraction, 2018)
Empirical absorption correction using spherical harmonics,
 implemented in SCALE3 ABSPACK scaling algorithm.
;
_exptl_crystal_colour colorless
_exptl_crystal_density_diffrn 1.161
_exptl_crystal_density_method 'not measured'
_exptl_crystal_description plate
_exptl_crystal_F_000 760
_exptl_crystal_size_max 0.400
_exptl_crystal_size_mid 0.200
_exptl_crystal_size_min 0.060
_refine_diff_density_max 0.146
_refine_diff_density_min -0.191
_refine_diff_density_rms 0.035
_refine_ls_abs_structure_details
;
 Flack x determined using 1352 quotients [(I+)-(I-)]/[(I+)+(I-)]
 (Parsons, Flack and Wagner, Acta Cryst. B69 (2013) 249-259).
;
_refine_ls_abs_structure_Flack 0.36(4)
_refine_ls_extinction_method none
_refine_ls_goodness_of_fit_ref 1.082
_refine_ls_hydrogen_treatment constr
_refine_ls_matrix_type full
_refine_ls_number_parameters 230
_refine_ls_number_reflns 3316
_refine_ls_number_restraints 1
_refine_ls_restrained_S_all 1.081
_refine_ls_R_factor_all 0.0275
_refine_ls_R_factor_gt 0.0268
_refine_ls_shift/su_max 0.001
_refine_ls_shift/su_mean 0.000
_refine_ls_structure_factor_coef Fsqd
_refine_ls_weighting_details 'w=1/[\s^2^(Fo^2^)+(0.0368P)^2^+0.8980P] where P=(Fo^2^+2Fc^2^)/3'
_refine_ls_weighting_scheme calc
_refine_ls_wR_factor_gt 0.0715
_refine_ls_wR_factor_ref 0.0720
_reflns_Friedel_coverage 0.727
_reflns_Friedel_fraction_full 0.856
_reflns_Friedel_fraction_max 0.856
_reflns_number_gt 3240
_reflns_number_total 3316
_reflns_threshold_expression 'I > 2\s(I)'
_cod_data_source_file d0ob00501k3.cif
_cod_data_source_block Compound2d
_cod_depositor_comments 'Adding full bibliography for 7157456--7157460.cif.'
_cod_original_sg_symbol_H-M 'C 2'
_cod_database_code 7157456
_shelx_shelxl_version_number 2018/3
_shelx_space_group_comment
;
The symmetry employed for this shelxl refinement is uniquely defined
by the following loop, which should always be used as a source of
symmetry information in preference to the above space-group names.
They are only intended as comments.
;
_shelx_estimated_absorpt_t_min 0.951
_shelx_estimated_absorpt_t_max 0.992

loop_
_space_group_symop_operation_xyz
'x, y, z'
'-x, y, -z'
'x+1/2, y+1/2, z'
'-x+1/2, y+1/2, -z'

loop_
_atom_site_label
_atom_site_type_symbol
_atom_site_fract_x
_atom_site_fract_y
_atom_site_fract_z
_atom_site_U_iso_or_equiv
_atom_site_adp_type
_atom_site_occupancy
_atom_site_site_symmetry_order
_atom_site_calc_flag
_atom_site_refinement_flags_posn
_atom_site_refinement_flags_adp
_atom_site_refinement_flags_occupancy
_atom_site_disorder_assembly
_atom_site_disorder_group
C1 C 0.53714(10) 0.6951(3) 0.19973(14) 0.0244(5) Uani 1 1 d . . . . .
H1 H 0.523401 0.711438 0.128687 0.029 Uiso 1 1 calc R U . . .
H2 H 0.504090 0.710775 0.238509 0.029 Uiso 1 1 calc R U . . .
C2 C 0.60205(9) 0.6508(3) 0.24450(13) 0.0184(4) Uani 1 1 d . . . . .
C3 C 0.63238(10) 0.6130(3) 0.35566(13) 0.0178(4) Uani 1 1 d . . . . .
C4 C 0.70142(10) 0.7174(3) 0.38659(13) 0.0185(4) Uani 1 1 d . . . . .
C5 C 0.69985(10) 0.9057(3) 0.35576(16) 0.0235(4) Uani 1 1 d . . . . .
H3 H 0.721938 0.976792 0.414609 0.035 Uiso 1 1 calc R U . . .
H4 H 0.651216 0.942833 0.328943 0.035 Uiso 1 1 calc R U . . .
H5 H 0.725363 0.919832 0.303709 0.035 Uiso 1 1 calc R U . . .
O1 O 0.65361(7) 0.62528(19) 0.19413(9) 0.0222(3) Uani 1 1 d . . . . .
O2 O 0.75528(6) 0.6505(2) 0.43383(10) 0.0250(3) Uani 1 1 d . . . . .
Si1 Si 0.65636(3) 0.66878(9) 0.07690(4) 0.02520(16) Uani 1 1 d . . . . .
C6 C 0.60879(13) 0.4958(4) -0.00772(18) 0.0381(6) Uani 1 1 d . . . . .
H6 H 0.631137 0.383380 0.013047 0.057 Uiso 1 1 calc R U . . .
H7 H 0.610029 0.520641 -0.077349 0.057 Uiso 1 1 calc R U . . .
H8 H 0.560074 0.491951 -0.003542 0.057 Uiso 1 1 calc R U . . .
C7 C 0.62080(14) 0.8877(4) 0.0369(2) 0.0433(7) Uani 1 1 d . . . . .
H9 H 0.569936 0.886981 0.027137 0.065 Uiso 1 1 calc R U . . .
H10 H 0.631802 0.919227 -0.026524 0.065 Uiso 1 1 calc R U . . .
H11 H 0.641863 0.972737 0.089124 0.065 Uiso 1 1 calc R U . . .
C8 C 0.75111(11) 0.6609(5) 0.08315(17) 0.0445(7) Uani 1 1 d . . . . .
H12 H 0.775910 0.747774 0.131488 0.067 Uiso 1 1 calc R U . . .
H13 H 0.758092 0.685681 0.016295 0.067 Uiso 1 1 calc R U . . .
H14 H 0.769398 0.545002 0.104970 0.067 Uiso 1 1 calc R U . . .
C9 C 0.64796(10) 0.4151(3) 0.37118(15) 0.0202(4) Uani 1 1 d . . . . .
H15 H 0.685490 0.383877 0.338466 0.024 Uiso 1 1 calc R U . . .
H16 H 0.665753 0.391979 0.444333 0.024 Uiso 1 1 calc R U . . .
C10 C 0.58538(10) 0.2988(3) 0.32944(16) 0.0214(4) Uani 1 1 d . . . . .
C11 C 0.55064(12) 0.2155(3) 0.39205(17) 0.0280(5) Uani 1 1 d . . . . .
H17 H 0.567411 0.228476 0.463083 0.034 Uiso 1 1 calc R U . . .
C12 C 0.49189(13) 0.1136(3) 0.3534(2) 0.0364(6) Uani 1 1 d . . . . .
H18 H 0.468783 0.058718 0.397933 0.044 Uiso 1 1 calc R U . . .
C13 C 0.46702(13) 0.0918(3) 0.2503(2) 0.0381(6) Uani 1 1 d . . . . .
H19 H 0.425989 0.025302 0.223481 0.046 Uiso 1 1 calc R U . . .
C14 C 0.50246(13) 0.1677(4) 0.18701(17) 0.0381(5) Uani 1 1 d . . . . .
H20 H 0.486591 0.150505 0.116181 0.046 Uiso 1 1 calc R U . . .
C15 C 0.56118(13) 0.2691(3) 0.22601(17) 0.0294(5) Uani 1 1 d . . . . .
H21 H 0.585361 0.319257 0.181371 0.035 Uiso 1 1 calc R U . . .
C16 C 0.58215(9) 0.6781(3) 0.41920(13) 0.0201(4) Uani 1 1 d . . . . .
H22 H 0.567642 0.798350 0.398014 0.024 Uiso 1 1 calc R U . . .
H23 H 0.539576 0.604930 0.402611 0.024 Uiso 1 1 calc R U . . .
C17 C 0.61183(9) 0.6768(3) 0.53282(13) 0.0201(4) Uani 1 1 d . . . . .
C18 C 0.59761(11) 0.5417(3) 0.59200(16) 0.0244(5) Uani 1 1 d . . . . .
H24 H 0.569910 0.446485 0.560503 0.029 Uiso 1 1 calc R U . . .
C19 C 0.62322(12) 0.5436(3) 0.69656(17) 0.0311(5) Uani 1 1 d . . . . .
H25 H 0.613024 0.450198 0.735817 0.037 Uiso 1 1 calc R U . . .
C20 C 0.66347(11) 0.6814(4) 0.74301(15) 0.0342(6) Uani 1 1 d . . . . .
H26 H 0.681410 0.682654 0.814270 0.041 Uiso 1 1 calc R U . . .
C21 C 0.67762(12) 0.8178(4) 0.68545(17) 0.0339(6) Uani 1 1 d . . . . .
H27 H 0.705214 0.912872 0.717327 0.041 Uiso 1 1 calc R U . . .
C22 C 0.65162(11) 0.8160(3) 0.58138(16) 0.0277(5) Uani 1 1 d . . . . .
H28 H 0.661081 0.910954 0.542666 0.033 Uiso 1 1 calc R U . . .

loop_
_atom_site_aniso_label
_atom_site_aniso_U_11
_atom_site_aniso_U_22
_atom_site_aniso_U_33
_atom_site_aniso_U_23
_atom_site_aniso_U_13
_atom_site_aniso_U_12
C1 0.0227(9) 0.0283(14) 0.0203(9) 0.0016(9) 0.0020(7) 0.0020(9)
C2 0.0200(8) 0.0160(10) 0.0197(8) -0.0003(8) 0.0063(7) 0.0006(8)
C3 0.0176(9) 0.0183(11) 0.0179(9) 0.0007(8) 0.0050(7) 0.0017(7)
C4 0.0192(9) 0.0215(12) 0.0158(8) -0.0021(8) 0.0065(7) 0.0009(8)
C5 0.0223(10) 0.0235(12) 0.0248(10) 0.0008(9) 0.0060(8) -0.0020(9)
O1 0.0208(7) 0.0278(9) 0.0186(6) 0.0015(6) 0.0060(5) 0.0030(6)
O2 0.0183(6) 0.0264(9) 0.0277(7) -0.0003(7) 0.0008(5) 0.0022(7)
Si1 0.0227(3) 0.0344(4) 0.0192(3) 0.0047(3) 0.00650(19) 0.0019(3)
C6 0.0370(14) 0.0525(18) 0.0245(11) -0.0043(11) 0.0075(10) 0.0012(12)
C7 0.0453(15) 0.0410(17) 0.0454(15) 0.0206(13) 0.0152(12) 0.0036(12)
C8 0.0279(10) 0.074(2) 0.0349(11) 0.0084(15) 0.0131(9) 0.0010(15)
C9 0.0199(9) 0.0208(12) 0.0198(9) 0.0021(8) 0.0047(7) 0.0033(8)
C10 0.0220(10) 0.0145(11) 0.0273(10) 0.0005(8) 0.0056(8) 0.0052(8)
C11 0.0370(12) 0.0186(12) 0.0328(11) -0.0041(9) 0.0170(9) -0.0003(9)
C12 0.0389(13) 0.0210(13) 0.0579(15) -0.0078(11) 0.0281(12) -0.0045(9)
C13 0.0283(12) 0.0217(12) 0.0609(16) -0.0091(12) 0.0054(11) -0.0024(9)
C14 0.0467(12) 0.0228(12) 0.0364(11) -0.0035(12) -0.0049(10) -0.0016(12)
C15 0.0396(13) 0.0196(12) 0.0277(11) 0.0007(9) 0.0063(9) -0.0026(9)
C16 0.0174(8) 0.0218(11) 0.0221(9) 0.0003(9) 0.0068(7) 0.0022(9)
C17 0.0157(8) 0.0239(11) 0.0227(9) -0.0025(10) 0.0084(7) 0.0028(9)
C18 0.0241(10) 0.0255(12) 0.0250(10) -0.0028(9) 0.0092(8) -0.0014(9)
C19 0.0354(12) 0.0359(14) 0.0252(11) 0.0033(10) 0.0138(9) 0.0038(10)
C20 0.0282(10) 0.0547(17) 0.0214(9) -0.0066(12) 0.0093(8) -0.0002(13)
C21 0.0277(11) 0.0462(16) 0.0308(12) -0.0163(11) 0.0130(9) -0.0130(11)
C22 0.0289(11) 0.0292(13) 0.0296(11) -0.0056(10) 0.0157(9) -0.0079(9)

loop_
_atom_type_symbol
_atom_type_description
_atom_type_scat_dispersion_real
_atom_type_scat_dispersion_imag
_atom_type_scat_source
C C 0.0033 0.0016 'International Tables Vol C Tables 4.2.6.8 and 6.1.1.4'
H H 0.0000 0.0000 'International Tables Vol C Tables 4.2.6.8 and 6.1.1.4'
O O 0.0106 0.0060 'International Tables Vol C Tables 4.2.6.8 and 6.1.1.4'
Si Si 0.0817 0.0704 'International Tables Vol C Tables 4.2.6.8 and 6.1.1.4'

loop_
_geom_angle_atom_site_label_1
_geom_angle_atom_site_label_2
_geom_angle_atom_site_label_3
_geom_angle
_geom_angle_site_symmetry_1
_geom_angle_site_symmetry_3
_geom_angle_publ_flag
C1 C2 O1 123.95(17) . . ?
C1 C2 C3 127.21(17) . . ?
O1 C2 C3 108.79(15) . . ?
C2 C3 C4 105.65(15) . . ?
C2 C3 C9 109.77(16) . . ?
C4 C3 C9 109.92(15) . . ?
C2 C3 C16 110.79(15) . . ?
C4 C3 C16 108.86(15) . . ?
C9 C3 C16 111.68(16) . . ?
O2 C4 C5 120.73(18) . . ?
O2 C4 C3 121.29(18) . . ?
C5 C4 C3 117.98(16) . . ?
C2 O1 Si1 131.84(12) . . ?
O1 Si1 C7 111.47(11) . . ?
O1 Si1 C8 103.46(9) . . ?
C7 Si1 C8 110.22(15) . . ?
O1 Si1 C6 108.90(10) . . ?
C7 Si1 C6 112.00(14) . . ?
C8 Si1 C6 110.46(13) . . ?
C10 C9 C3 114.33(16) . . ?
C11 C10 C15 117.3(2) . . ?
C11 C10 C9 121.71(19) . . ?
C15 C10 C9 121.01(19) . . ?
C10 C11 C12 121.6(2) . . ?
C13 C12 C11 120.1(2) . . ?
C14 C13 C12 119.2(2) . . ?
C13 C14 C15 120.4(2) . . ?
C14 C15 C10 121.3(2) . . ?
C17 C16 C3 115.88(14) . . ?
C18 C17 C22 118.02(18) . . ?
C18 C17 C16 121.4(2) . . ?
C22 C17 C16 120.5(2) . . ?
C17 C18 C19 121.2(2) . . ?
C20 C19 C18 119.8(2) . . ?
C19 C20 C21 119.80(19) . . ?
C20 C21 C22 120.2(2) . . ?
C21 C22 C17 120.9(2) . . ?

loop_
_geom_bond_atom_site_label_1
_geom_bond_atom_site_label_2
_geom_bond_distance
_geom_bond_site_symmetry_2
_geom_bond_publ_flag
C1 C2 1.318(3) . ?
C2 O1 1.384(2) . ?
C2 C3 1.516(2) . ?
C3 C4 1.547(3) . ?
C3 C9 1.559(3) . ?
C3 C16 1.562(3) . ?
C4 O2 1.210(2) . ?
C4 C5 1.508(3) . ?
O1 Si1 1.6561(13) . ?
Si1 C7 1.854(3) . ?
Si1 C8 1.855(2) . ?
Si1 C6 1.856(3) . ?
C9 C10 1.515(3) . ?
C10 C11 1.387(3) . ?
C10 C15 1.394(3) . ?
C11 C12 1.389(3) . ?
C12 C13 1.382(4) . ?
C13 C14 1.378(4) . ?
C14 C15 1.387(3) . ?
C16 C17 1.517(2) . ?
C17 C18 1.391(3) . ?
C17 C22 1.393(3) . ?
C18 C19 1.393(3) . ?
C19 C20 1.380(4) . ?
C20 C21 1.384(4) . ?
C21 C22 1.387(3) . ?

loop_
_geom_torsion_atom_site_label_1
_geom_torsion_atom_site_label_2
_geom_torsion_atom_site_label_3
_geom_torsion_atom_site_label_4
_geom_torsion
_geom_torsion_site_symmetry_1
_geom_torsion_site_symmetry_2
_geom_torsion_site_symmetry_3
_geom_torsion_site_symmetry_4
_geom_torsion_publ_flag
C1 C2 C3 C4 -132.3(2) . . . . ?
O1 C2 C3 C4 49.9(2) . . . . ?
C1 C2 C3 C9 109.2(2) . . . . ?
O1 C2 C3 C9 -68.6(2) . . . . ?
C1 C2 C3 C16 -14.5(3) . . . . ?
O1 C2 C3 C16 167.60(16) . . . . ?
C2 C3 C4 O2 -131.60(18) . . . . ?
C9 C3 C4 O2 -13.2(2) . . . . ?
C16 C3 C4 O2 109.4(2) . . . . ?
C2 C3 C4 C5 48.2(2) . . . . ?
C9 C3 C4 C5 166.54(16) . . . . ?
C16 C3 C4 C5 -70.8(2) . . . . ?
C1 C2 O1 Si1 11.1(3) . . . . ?
C3 C2 O1 Si1 -170.94(14) . . . . ?
C2 O1 Si1 C7 44.1(2) . . . . ?
C2 O1 Si1 C8 162.5(2) . . . . ?
C2 O1 Si1 C6 -80.0(2) . . . . ?
C2 C3 C9 C10 -56.0(2) . . . . ?
C4 C3 C9 C10 -171.75(15) . . . . ?
C16 C3 C9 C10 67.3(2) . . . . ?
C3 C9 C10 C11 -105.6(2) . . . . ?
C3 C9 C10 C15 75.5(2) . . . . ?
C15 C10 C11 C12 -3.2(3) . . . . ?
C9 C10 C11 C12 177.9(2) . . . . ?
C10 C11 C12 C13 0.6(3) . . . . ?
C11 C12 C13 C14 2.1(4) . . . . ?
C12 C13 C14 C15 -1.9(4) . . . . ?
C13 C14 C15 C10 -0.8(4) . . . . ?
C11 C10 C15 C14 3.3(3) . . . . ?
C9 C10 C15 C14 -177.7(2) . . . . ?
C2 C3 C16 C17 -169.73(18) . . . . ?
C4 C3 C16 C17 -54.0(2) . . . . ?
C9 C3 C16 C17 67.6(2) . . . . ?
C3 C16 C17 C18 -98.3(2) . . . . ?
C3 C16 C17 C22 84.8(3) . . . . ?
C22 C17 C18 C19 -1.0(3) . . . . ?
C16 C17 C18 C19 -178.05(19) . . . . ?
C17 C18 C19 C20 0.0(3) . . . . ?
C18 C19 C20 C21 0.6(3) . . . . ?
C19 C20 C21 C22 -0.2(4) . . . . ?
C20 C21 C22 C17 -0.9(4) . . . . ?
C18 C17 C22 C21 1.5(3) . . . . ?
C16 C17 C22 C21 178.5(2) . . . . ?
